data_1560801
loop_
_publ_author_name
'Gilleran, John A.'
'Yu, Xin'
'Blayney, Alan J.'
'Bencivenga, Anthony F.'
'Na, Bing'
'Augeri, David J.'
'Blanden, Adam R.'
'Kimball, S. David'
'Loh, Stewart N.'
'Roberge, Jacques Y.'
'Carpizo, Darren R.'

_publ_section_title
;
 Benzothiazolyl and Benzoxazolyl Hydrazones Function as Zinc
 Metallochaperones to Reactivate Mutant p53.
;
_journal_issue 4
_journal_name_full 'Journal of medicinal chemistry'
_journal_page_first 2024
_journal_page_last 2045
_journal_paper_doi 10.1021/acs.jmedchem.0c01360
_journal_volume 64
_journal_year 2021
_chemical_formula_moiety 'C28 H22 N8 S2 Zn, (C4 O H8)'
_chemical_formula_sum 'C32 H30 N8 O S2 Zn'
_chemical_formula_weight 672.13
_space_group_crystal_system monoclinic
_space_group_IT_number 14
_space_group_name_Hall '-P 2ybc'
_space_group_name_H-M_alt 'P 1 21/c 1'
_atom_sites_solution_hydrogens geom
_audit_creation_method SHELXL-2013
_cell_angle_alpha 90
_cell_angle_beta 90.5116(15)
_cell_angle_gamma 90
_cell_formula_units_Z 4
_cell_length_a 10.3073(6)
_cell_length_b 29.5898(18)
_cell_length_c 9.8383(6)
_cell_measurement_reflns_used 6542
_cell_measurement_temperature 100(2)
_cell_measurement_theta_max 26.97
_cell_measurement_theta_min 2.18
_cell_volume 3000.5(3)
_computing_cell_refinement 'Bruker SAINT'
_computing_data_collection 'Bruker APEX2'
_computing_data_reduction 'Bruker SAINT'
_computing_molecular_graphics 'Bruker SHELXTL'
_computing_publication_material 'Bruker SHELXTL'
_computing_structure_refinement 'SHELXL-2013 (Sheldrick, 2013)'
_computing_structure_solution 'SHELXS-97 (Sheldrick 2008)'
_diffrn_ambient_temperature 100(2)
_diffrn_measured_fraction_theta_full 0.999
_diffrn_measured_fraction_theta_max 0.999
_diffrn_measurement_device_type 'Bruker APEX-II CCD'
_diffrn_measurement_method '\f and \w scans'
_diffrn_radiation_type MoK\a
_diffrn_radiation_wavelength 0.71073
_diffrn_reflns_av_R_equivalents 0.0771
_diffrn_reflns_av_unetI/netI 0.0638
_diffrn_reflns_Laue_measured_fraction_full 0.999
_diffrn_reflns_Laue_measured_fraction_max 0.999
_diffrn_reflns_limit_h_max 12
_diffrn_reflns_limit_h_min -12
_diffrn_reflns_limit_k_max 36
_diffrn_reflns_limit_k_min -36
_diffrn_reflns_limit_l_max 12
_diffrn_reflns_limit_l_min -12
_diffrn_reflns_number 26120
_diffrn_reflns_point_group_measured_fraction_full 0.999
_diffrn_reflns_point_group_measured_fraction_max 0.999
_diffrn_reflns_theta_full 25.242
_diffrn_reflns_theta_max 26.022
_diffrn_reflns_theta_min 1.376
_exptl_absorpt_coefficient_mu 1.000
_exptl_absorpt_correction_T_max 0.7456
_exptl_absorpt_correction_T_min 0.5396
_exptl_absorpt_correction_type multi-scan
_exptl_absorpt_process_details 'Bruker SAINT (SADABS)'
_exptl_crystal_colour orange
_exptl_crystal_density_diffrn 1.488
_exptl_crystal_description rod
_exptl_crystal_F_000 1392
_exptl_crystal_size_max 0.430
_exptl_crystal_size_mid 0.100
_exptl_crystal_size_min 0.025
_refine_ls_extinction_method none
_refine_ls_goodness_of_fit_ref 1.002
_refine_ls_hydrogen_treatment constr
_refine_ls_matrix_type full
_refine_ls_number_parameters 407
_refine_ls_number_reflns 5909
_refine_ls_number_restraints 0
_refine_ls_restrained_S_all 1.002
_refine_ls_R_factor_all 0.0765
_refine_ls_R_factor_gt 0.0537
_refine_ls_shift/su_max 0.001
_refine_ls_shift/su_mean 0.000
_refine_ls_structure_factor_coef Fsqd
_refine_ls_weighting_details 'w=1/[\s^2^(Fo^2^)+(0.0500P)^2^+6.0000P] where P=(Fo^2^+2Fc^2^)/3'
_refine_ls_weighting_scheme calc
_refine_ls_wR_factor_gt 0.1153
_refine_ls_wR_factor_ref 0.1249
_reflns_Friedel_coverage 0.000
_reflns_number_gt 4573
_reflns_number_total 5909
_reflns_threshold_expression 'I > 2\s(I)'
_cod_data_source_file jm0c01360_si_004.cif
_cod_data_source_block jg-1-88_P21c
_cod_original_sg_symbol_H-M 'P 21/c'
_cod_database_code 1560801
_shelx_space_group_comment
; 
The symmetry employed for this shelxl refinement is uniquely defined 
by the following loop, which should always be used as a source of 
symmetry information in preference to the above space-group names. 
They are only intended as comments. 
;
_shelx_estimated_absorpt_t_min 0.673
_shelx_estimated_absorpt_t_max 0.975

loop_
_space_group_symop_operation_xyz
'x, y, z'
'-x, y+1/2, -z+1/2'
'-x, -y, -z'
'x, -y-1/2, z-1/2'

loop_
_atom_site_label
_atom_site_type_symbol
_atom_site_fract_x
_atom_site_fract_y
_atom_site_fract_z
_atom_site_U_iso_or_equiv
_atom_site_adp_type
_atom_site_occupancy
_atom_site_site_symmetry_order
_atom_site_calc_flag
_atom_site_refinement_flags_posn
_atom_site_refinement_flags_adp
_atom_site_refinement_flags_occupancy
_atom_site_disorder_assembly
_atom_site_disorder_group
Zn1A Zn 0.25700(4) 0.37183(2) 0.54229(5) 0.01471(15) Uani 0.9688(12) 1 d . . P . .
S1 S 0.69324(9) 0.36305(3) 0.49261(10) 0.0232(2) Uani 1 1 d . . . . .
S2 S -0.01700(10) 0.36187(3) 0.18037(10) 0.0262(2) Uani 1 1 d . . . . .
N1 N 0.4429(3) 0.35112(10) 0.4845(3) 0.0164(6) Uani 1 1 d . . . . .
N2 N 0.5138(3) 0.41928(10) 0.5932(3) 0.0201(7) Uani 1 1 d . . . . .
N3 N 0.3814(3) 0.42578(10) 0.6013(3) 0.0179(7) Uani 1 1 d . . . . .
N4 N 0.1284(3) 0.42849(10) 0.6062(3) 0.0199(7) Uani 1 1 d . . . . .
N5 N 0.1805(3) 0.37428(10) 0.3426(3) 0.0184(6) Uani 1 1 d . . . . .
N6 N 0.0191(3) 0.32362(10) 0.4261(3) 0.0197(7) Uani 1 1 d . . . . .
N7 N 0.0986(3) 0.32478(10) 0.5386(3) 0.0173(7) Uani 1 1 d . . . . .
N8 N 0.2525(3) 0.34060(10) 0.7476(3) 0.0188(7) Uani 1 1 d . . . . .
C1 C 0.5326(3) 0.37963(12) 0.5299(4) 0.0178(8) Uani 1 1 d . . . . .
C2 C 0.6314(4) 0.31653(12) 0.4017(4) 0.0202(8) Uani 1 1 d . . . . .
C3 C 0.6979(4) 0.28495(13) 0.3265(4) 0.0254(9) Uani 1 1 d . . . . .
H3 H 0.7900 0.2849 0.3246 0.030 Uiso 1 1 calc R U . . .
C4 C 0.6266(4) 0.25309(13) 0.2534(4) 0.0247(9) Uani 1 1 d . . . . .
H4 H 0.6702 0.2311 0.2004 0.030 Uiso 1 1 calc R U . . .
C5 C 0.4920(4) 0.25330(12) 0.2575(4) 0.0225(8) Uani 1 1 d . . . . .
H5 H 0.4448 0.2315 0.2063 0.027 Uiso 1 1 calc R U . . .
C6 C 0.4251(4) 0.28460(12) 0.3347(4) 0.0212(8) Uani 1 1 d . . . . .
H6 H 0.3331 0.2842 0.3379 0.025 Uiso 1 1 calc R U . . .
C7 C 0.4960(3) 0.31671(11) 0.4074(4) 0.0170(7) Uani 1 1 d . . . . .
C8 C 0.3354(4) 0.46394(12) 0.6425(4) 0.0190(8) Uani 1 1 d . . . . .
C9 C 0.4156(4) 0.50373(12) 0.6819(4) 0.0272(9) Uani 1 1 d . . . . .
H9A H 0.5067 0.4946 0.6901 0.041 Uiso 1 1 calc R U . . .
H9B H 0.3858 0.5155 0.7693 0.041 Uiso 1 1 calc R U . . .
H9C H 0.4070 0.5273 0.6123 0.041 Uiso 1 1 calc R U . . .
C10 C 0.1917(4) 0.46612(12) 0.6445(4) 0.0195(8) Uani 1 1 d . . . . .
C11 C 0.1239(4) 0.50438(13) 0.6851(4) 0.0278(9) Uani 1 1 d . . . . .
H11 H 0.1693 0.5309 0.7121 0.033 Uiso 1 1 calc R U . . .
C12 C -0.0108(4) 0.50339(14) 0.6858(4) 0.0321(10) Uani 1 1 d . . . . .
H12 H -0.0583 0.5292 0.7139 0.039 Uiso 1 1 calc R U . . .
C13 C -0.0752(4) 0.46477(14) 0.6457(4) 0.0285(9) Uani 1 1 d . . . . .
H13 H -0.1673 0.4634 0.6450 0.034 Uiso 1 1 calc R U . . .
C14 C -0.0009(4) 0.42783(13) 0.6061(4) 0.0236(8) Uani 1 1 d . . . . .
H14 H -0.0441 0.4010 0.5778 0.028 Uiso 1 1 calc R U . . .
C15 C 0.0704(3) 0.35163(12) 0.3331(4) 0.0180(8) Uani 1 1 d . . . . .
C16 C 0.1059(4) 0.39915(13) 0.1289(4) 0.0237(8) Uani 1 1 d . . . . .
C17 C 0.1128(4) 0.42557(14) 0.0133(4) 0.0336(10) Uani 1 1 d . . . . .
H17 H 0.0463 0.4245 -0.0541 0.040 Uiso 1 1 calc R U . . .
C18 C 0.2194(5) 0.45362(15) -0.0016(4) 0.0362(11) Uani 1 1 d . . . . .
H18 H 0.2255 0.4724 -0.0796 0.043 Uiso 1 1 calc R U . . .
C19 C 0.3169(4) 0.45456(14) 0.0955(4) 0.0292(9) Uani 1 1 d . . . . .
H19 H 0.3900 0.4735 0.0819 0.035 Uiso 1 1 calc R U . . .
C20 C 0.3108(4) 0.42871(13) 0.2118(4) 0.0239(9) Uani 1 1 d . . . . .
H20 H 0.3783 0.4298 0.2782 0.029 Uiso 1 1 calc R U . . .
C21 C 0.2028(4) 0.40096(12) 0.2295(4) 0.0187(8) Uani 1 1 d . . . . .
C22 C 0.0680(3) 0.30316(12) 0.6467(4) 0.0201(8) Uani 1 1 d . . . . .
C23 C -0.0471(4) 0.27415(12) 0.6603(4) 0.0221(8) Uani 1 1 d . . . . .
H23A H -0.0991 0.2846 0.7371 0.033 Uiso 1 1 calc R U . . .
H23B H -0.0196 0.2429 0.6763 0.033 Uiso 1 1 calc R U . . .
H23C H -0.0992 0.2757 0.5766 0.033 Uiso 1 1 calc R U . . .
C24 C 0.1564(3) 0.31029(12) 0.7645(4) 0.0183(8) Uani 1 1 d . . . . .
C25 C 0.1396(4) 0.28767(13) 0.8880(4) 0.0226(8) Uani 1 1 d . . . . .
H25 H 0.0716 0.2663 0.8984 0.027 Uiso 1 1 calc R U . . .
C26 C 0.2238(4) 0.29689(13) 0.9946(4) 0.0259(9) Uani 1 1 d . . . . .
H26 H 0.2144 0.2818 1.0792 0.031 Uiso 1 1 calc R U . . .
C27 C 0.3214(4) 0.32802(14) 0.9773(4) 0.0275(9) Uani 1 1 d . . . . .
H27 H 0.3798 0.3351 1.0495 0.033 Uiso 1 1 calc R U . . .
C28 C 0.3323(4) 0.34884(13) 0.8516(4) 0.0217(8) Uani 1 1 d . . . . .
H28 H 0.4003 0.3701 0.8392 0.026 Uiso 1 1 calc R U . . .
O1A O 0.7067(4) 0.42522(12) 1.0581(4) 0.0408(11) Uani 0.822(6) 1 d . . P . .
O1B O 0.614(2) 0.4218(6) 1.0166(19) 0.0408(11) Uani 0.178(6) 1 d . . P . .
C29 C 0.6427(5) 0.38407(15) 1.0919(5) 0.0385(11) Uani 1 1 d . . . . .
H29A H 0.5475 0.3881 1.0858 0.046 Uiso 1 1 calc R U . . .
H29B H 0.6656 0.3749 1.1859 0.046 Uiso 1 1 calc R U . . .
C30 C 0.6866(4) 0.34824(15) 0.9917(5) 0.0364(11) Uani 1 1 d . . . . .
H30A H 0.6115 0.3320 0.9517 0.044 Uiso 1 1 calc R U . . .
H30B H 0.7451 0.3261 1.0361 0.044 Uiso 1 1 calc R U . . .
C31 C 0.7581(6) 0.37529(17) 0.8838(5) 0.0470(13) Uani 1 1 d . . . . .
H31A H 0.8530 0.3708 0.8915 0.056 Uiso 1 1 calc R U . . .
H31B H 0.7290 0.3666 0.7913 0.056 Uiso 1 1 calc R U . . .
C32 C 0.7216(6) 0.42361(18) 0.9152(5) 0.0570(15) Uani 1 1 d . . . . .
H32A H 0.7907 0.4446 0.8858 0.068 Uiso 1 1 calc R U . . .
H32B H 0.6396 0.4319 0.8684 0.068 Uiso 1 1 calc R U . . .

loop_
_atom_site_aniso_label
_atom_site_aniso_U_11
_atom_site_aniso_U_22
_atom_site_aniso_U_33
_atom_site_aniso_U_23
_atom_site_aniso_U_13
_atom_site_aniso_U_12
Zn1A 0.0103(2) 0.0151(2) 0.0187(3) 0.0004(2) 0.00090(17) -0.00116(17)
S1 0.0121(4) 0.0301(5) 0.0276(5) -0.0067(4) 0.0019(4) -0.0015(4)
S2 0.0245(5) 0.0280(5) 0.0259(5) 0.0015(4) -0.0071(4) -0.0045(4)
N1 0.0113(15) 0.0174(15) 0.0207(16) 0.0003(12) 0.0047(12) 0.0003(12)
N2 0.0162(16) 0.0204(16) 0.0237(17) -0.0028(13) 0.0037(13) -0.0040(13)
N3 0.0177(16) 0.0202(16) 0.0160(16) 0.0006(12) 0.0029(13) -0.0018(12)
N4 0.0173(16) 0.0224(17) 0.0199(17) -0.0003(13) 0.0034(13) 0.0037(13)
N5 0.0140(15) 0.0215(16) 0.0197(16) -0.0004(13) -0.0004(12) 0.0034(13)
N6 0.0143(16) 0.0194(16) 0.0254(17) -0.0005(13) -0.0001(13) -0.0015(12)
N7 0.0129(15) 0.0146(15) 0.0243(17) 0.0010(13) -0.0013(13) 0.0027(12)
N8 0.0141(16) 0.0167(15) 0.0256(17) 0.0017(13) 0.0067(13) 0.0007(12)
C1 0.0182(19) 0.0200(19) 0.0151(18) 0.0007(14) 0.0026(14) -0.0014(15)
C2 0.0159(19) 0.0222(19) 0.0224(19) 0.0008(15) -0.0003(15) 0.0005(15)
C3 0.020(2) 0.030(2) 0.027(2) -0.0003(17) 0.0028(17) 0.0039(17)
C4 0.023(2) 0.025(2) 0.027(2) -0.0058(17) 0.0070(17) 0.0024(16)
C5 0.020(2) 0.0177(18) 0.029(2) -0.0040(16) 0.0041(17) -0.0045(15)
C6 0.0148(19) 0.0201(19) 0.029(2) -0.0008(16) 0.0024(16) 0.0009(15)
C7 0.0175(18) 0.0155(17) 0.0181(18) 0.0054(14) 0.0028(15) 0.0019(14)
C8 0.026(2) 0.0166(18) 0.0147(18) 0.0015(14) 0.0008(15) -0.0008(15)
C9 0.038(3) 0.0160(19) 0.028(2) -0.0025(16) 0.0064(19) -0.0030(17)
C10 0.022(2) 0.0224(19) 0.0144(18) 0.0017(15) 0.0018(15) 0.0033(15)
C11 0.040(3) 0.021(2) 0.023(2) -0.0032(16) -0.0005(18) 0.0047(18)
C12 0.041(3) 0.029(2) 0.027(2) -0.0017(18) 0.0048(19) 0.020(2)
C13 0.020(2) 0.038(2) 0.028(2) 0.0011(19) 0.0024(17) 0.0127(18)
C14 0.019(2) 0.027(2) 0.025(2) -0.0009(17) 0.0029(16) 0.0052(16)
C15 0.0166(19) 0.0137(17) 0.024(2) -0.0056(15) 0.0020(15) 0.0005(14)
C16 0.024(2) 0.022(2) 0.025(2) -0.0030(16) -0.0005(17) 0.0010(16)
C17 0.039(3) 0.035(2) 0.027(2) -0.0009(19) -0.0089(19) -0.004(2)
C18 0.048(3) 0.040(3) 0.021(2) 0.0074(19) 0.000(2) -0.011(2)
C19 0.034(2) 0.031(2) 0.023(2) 0.0030(17) 0.0032(18) -0.0101(19)
C20 0.029(2) 0.023(2) 0.019(2) 0.0007(16) 0.0031(17) -0.0023(17)
C21 0.0207(19) 0.0170(18) 0.0184(19) -0.0031(15) 0.0074(15) 0.0035(15)
C22 0.0141(19) 0.0194(18) 0.027(2) -0.0012(16) 0.0049(16) -0.0002(15)
C23 0.019(2) 0.0218(19) 0.025(2) 0.0014(16) 0.0051(16) -0.0002(16)
C24 0.0144(18) 0.0154(17) 0.025(2) 0.0000(15) 0.0029(15) 0.0036(14)
C25 0.020(2) 0.0200(19) 0.028(2) 0.0041(16) 0.0059(17) -0.0020(15)
C26 0.029(2) 0.025(2) 0.023(2) 0.0021(16) 0.0052(17) 0.0040(17)
C27 0.027(2) 0.033(2) 0.023(2) 0.0013(17) 0.0011(17) 0.0026(18)
C28 0.020(2) 0.0225(19) 0.023(2) -0.0007(16) -0.0009(16) 0.0010(16)
O1A 0.052(3) 0.034(2) 0.036(2) -0.0008(17) 0.0019(19) -0.0080(19)
O1B 0.052(3) 0.034(2) 0.036(2) -0.0008(17) 0.0019(19) -0.0080(19)
C29 0.032(3) 0.037(3) 0.046(3) -0.001(2) 0.006(2) -0.007(2)
C30 0.034(3) 0.033(2) 0.042(3) -0.006(2) -0.008(2) 0.001(2)
C31 0.063(4) 0.051(3) 0.026(2) -0.004(2) 0.001(2) 0.011(3)
C32 0.086(4) 0.048(3) 0.038(3) 0.009(2) 0.016(3) 0.011(3)

loop_
_atom_type_symbol
_atom_type_description
_atom_type_scat_dispersion_real
_atom_type_scat_dispersion_imag
_atom_type_scat_source
C C 0.0033 0.0016 'International Tables Vol C Tables 4.2.6.8 and 6.1.1.4'
H H 0.0000 0.0000 'International Tables Vol C Tables 4.2.6.8 and 6.1.1.4'
N N 0.0061 0.0033 'International Tables Vol C Tables 4.2.6.8 and 6.1.1.4'
O O 0.0106 0.0060 'International Tables Vol C Tables 4.2.6.8 and 6.1.1.4'
S S 0.1246 0.1234 'International Tables Vol C Tables 4.2.6.8 and 6.1.1.4'
Zn Zn 0.2839 1.4301 'International Tables Vol C Tables 4.2.6.8 and 6.1.1.4'
